data_2215097
loop_
_publ_author_name
'Jian-Guo Chang'
'Chun-Hong He'
'Jian-Ping Zhang'

_publ_section_title
;
 1-(2-Hydroxy-5-methylphenyl)-2-phenylethanone
;
_journal_coeditor_code GG2032
_journal_issue 9
_journal_name_full 'Acta Crystallographica Section E'
_journal_page_first o3810
_journal_page_last o3810
_journal_paper_doi 10.1107/S1600536807039542
_journal_volume 63
_journal_year 2007
_chemical_formula_iupac 'C15 H14 O2'
_chemical_formula_moiety 'C15 H14 O2'
_chemical_formula_sum 'C15 H14 O2'
_chemical_formula_weight 226.26
_chemical_name_systematic
;
1-(2-Hydroxy-5-methylphenyl)-2-phenylethanone
;
_space_group_IT_number 14
_symmetry_cell_setting monoclinic
_symmetry_space_group_name_Hall '-P 2ybc'
_symmetry_space_group_name_H-M 'P 1 21/c 1'
_atom_sites_solution_hydrogens geom
_atom_sites_solution_primary direct
_atom_sites_solution_secondary difmap
_cell_angle_alpha 90.00
_cell_angle_beta 114.103(4)
_cell_angle_gamma 90.00
_cell_formula_units_Z 4
_cell_length_a 8.2951(10)
_cell_length_b 18.010(2)
_cell_length_c 8.9186(10)
_cell_measurement_reflns_used 3447
_cell_measurement_temperature 273(2)
_cell_measurement_theta_max 25.10
_cell_measurement_theta_min 2.26
_cell_volume 1216.2(2)
_computing_cell_refinement 'SAINT (Bruker, 2005)'
_computing_data_collection 'APEX2 (Bruker, 2005)'
_computing_data_reduction SAINT
_computing_molecular_graphics 'SHELXTL (Sheldrick, 1997b)'
_computing_publication_material SHELXTL
_computing_structure_refinement 'SHELXL97 (Sheldrick, 1997a)'
_computing_structure_solution 'SHELXS97 (Sheldrick, 1997a)'
_diffrn_ambient_temperature 273(2)
_diffrn_measured_fraction_theta_full 0.990
_diffrn_measured_fraction_theta_max 0.990
_diffrn_measurement_device_type 'Bruker APEX II CCD'
_diffrn_measurement_method '\f and \w'
_diffrn_radiation_monochromator graphite
_diffrn_radiation_source 'fine-focus sealed tube'
_diffrn_radiation_type MoK\a
_diffrn_radiation_wavelength 0.71073
_diffrn_reflns_av_R_equivalents 0.0534
_diffrn_reflns_av_sigmaI/netI 0.0397
_diffrn_reflns_limit_h_max 9
_diffrn_reflns_limit_h_min -9
_diffrn_reflns_limit_k_max 21
_diffrn_reflns_limit_k_min -21
_diffrn_reflns_limit_l_max 10
_diffrn_reflns_limit_l_min -10
_diffrn_reflns_number 12849
_diffrn_reflns_theta_full 25.00
_diffrn_reflns_theta_max 25.0
_diffrn_reflns_theta_min 2.26
_exptl_absorpt_coefficient_mu 0.081
_exptl_absorpt_correction_T_max 0.986
_exptl_absorpt_correction_T_min 0.975
_exptl_absorpt_correction_type multi-scan
_exptl_absorpt_process_details '(SADABS; Sheldrick, 2003)'
_exptl_crystal_colour colourless
_exptl_crystal_density_diffrn 1.236
_exptl_crystal_density_method 'not measured'
_exptl_crystal_description plate
_exptl_crystal_F_000 480
_exptl_crystal_size_max 0.35
_exptl_crystal_size_mid 0.24
_exptl_crystal_size_min 0.18
_refine_diff_density_max 0.208
_refine_diff_density_min -0.197
_refine_ls_extinction_coef 0.010(4)
_refine_ls_extinction_expression Fc^*^=kFc[1+0.001xFc^2^\l^3^/sin(2\q)]^-1/4^
_refine_ls_extinction_method SHELXL97
_refine_ls_goodness_of_fit_ref 1.008
_refine_ls_hydrogen_treatment constr
_refine_ls_matrix_type full
_refine_ls_number_parameters 157
_refine_ls_number_reflns 2115
_refine_ls_number_restraints 1
_refine_ls_restrained_S_all 1.014
_refine_ls_R_factor_all 0.1009
_refine_ls_R_factor_gt 0.0638
_refine_ls_shift/su_max 0.000
_refine_ls_shift/su_mean 0.000
_refine_ls_structure_factor_coef Fsqd
_refine_ls_weighting_details 'calc w=1/[\s^2^(Fo^2^)+(0.12P)^2^+0.7798P] where P=(Fo^2^+2Fc^2^)/3'
_refine_ls_weighting_scheme calc
_refine_ls_wR_factor_gt 0.1835
_refine_ls_wR_factor_ref 0.2416
_reflns_number_gt 1303
_reflns_number_total 2115
_reflns_threshold_expression I>2\s(I)
_cod_data_source_file gg2032.cif
_cod_data_source_block I
_cod_original_sg_symbol_H-M 'P 21/c'
_cod_database_code 2215097
_cod_database_fobs_code 2215097

loop_
_symmetry_equiv_pos_as_xyz
'x, y, z'
'-x, y+1/2, -z+1/2'
'-x, -y, -z'
'x, -y-1/2, z-1/2'

loop_
_atom_site_type_symbol
_atom_site_label
_atom_site_fract_x
_atom_site_fract_y
_atom_site_fract_z
_atom_site_U_iso_or_equiv
_atom_site_adp_type
_atom_site_calc_flag
_atom_site_refinement_flags
_atom_site_occupancy
O O1 0.7193(3) 0.17283(14) 1.0078(4) 0.0955(10) Uani d . 1
H H1 0.6678 0.2127 0.9949 0.143 Uiso calc R 1
O O2 0.6970(3) 0.31456(13) 0.9929(4) 0.0975(11) Uani d . 1
C C1 0.8678(4) 0.18261(17) 1.0027(5) 0.0675(10) Uani d . 1
C C2 0.9580(5) 0.12019(19) 1.0045(5) 0.0812(11) Uani d . 1
H H2 0.9105 0.0737 1.0069 0.097 Uiso calc R 1
C C3 1.1103(5) 0.1267(2) 1.0029(5) 0.0811(11) Uani d . 1
H H3 1.1754 0.0844 1.0044 0.097 Uiso calc R 1
C C4 1.1785(4) 0.1956(2) 0.9990(5) 0.0738(11) Uani d D 1
C C5 1.0873(4) 0.25743(18) 0.9949(5) 0.0677(10) Uani d . 1
H H5 1.1355 0.3036 0.9909 0.081 Uiso calc R 1
C C6 0.9320(4) 0.25309(16) 0.9965(4) 0.0578(8) Uani d . 1
C C7 1.3490(5) 0.2031(3) 1.0001(7) 0.1133(18) Uani d D 1
H H7A 1.4366 0.1904 1.1068 0.170 Uiso calc R 1
H H7B 1.3663 0.2535 0.9749 0.170 Uiso calc R 1
H H7C 1.3596 0.1706 0.9194 0.170 Uiso calc R 1
C C8 0.8332(4) 0.31987(17) 0.9903(5) 0.0662(10) Uani d . 1
C C9 0.9037(4) 0.39513(18) 0.9815(5) 0.0758(11) Uani d . 1
H H9A 1.0025 0.4045 1.0857 0.091 Uiso calc R 1
H H9B 0.9504 0.3937 0.8980 0.091 Uiso calc R 1
C C10 0.7835(4) 0.45875(17) 0.9461(5) 0.0658(10) Uani d . 1
C C11 0.6748(5) 0.4736(2) 0.7773(6) 0.0851(12) Uani d . 1
H H11 0.6796 0.4434 0.6947 0.102 Uiso calc R 1
C C12 0.5657(6) 0.5323(2) 0.7409(6) 0.0960(13) Uani d . 1
H H12 0.4928 0.5438 0.6326 0.115 Uiso calc R 1
C C13 0.5649(5) 0.5762(2) 0.8734(6) 0.0826(12) Uani d . 1
H H13 0.4887 0.6167 0.8477 0.099 Uiso calc R 1
C C14 0.6721(5) 0.5627(2) 1.0419(6) 0.0808(12) Uani d . 1
H H14 0.6672 0.5932 1.1241 0.097 Uiso calc R 1
C C15 0.7813(4) 0.50376(19) 1.0775(5) 0.0755(11) Uani d . 1
H H15 0.8542 0.4924 1.1859 0.091 Uiso calc R 1

loop_
_atom_site_aniso_label
_atom_site_aniso_U_11
_atom_site_aniso_U_22
_atom_site_aniso_U_33
_atom_site_aniso_U_12
_atom_site_aniso_U_13
_atom_site_aniso_U_23
O1 0.0523(14) 0.0696(16) 0.172(3) -0.0098(11) 0.0535(18) 0.0088(17)
O2 0.0493(14) 0.0712(16) 0.189(3) 0.0004(11) 0.0659(18) 0.0089(16)
C1 0.0467(17) 0.0606(19) 0.094(3) -0.0052(14) 0.0273(17) 0.0027(17)
C2 0.063(2) 0.057(2) 0.126(3) -0.0018(16) 0.040(2) 0.0014(19)
C3 0.061(2) 0.064(2) 0.120(3) 0.0118(16) 0.038(2) 0.000(2)
C4 0.0425(17) 0.075(2) 0.108(3) 0.0081(15) 0.0350(19) 0.0017(19)
C5 0.0421(17) 0.0597(19) 0.103(3) -0.0007(13) 0.0312(18) 0.0020(17)
C6 0.0377(15) 0.0555(18) 0.081(2) -0.0021(12) 0.0249(15) 0.0018(15)
C7 0.052(2) 0.103(3) 0.197(5) 0.012(2) 0.063(3) 0.002(3)
C8 0.0439(17) 0.0604(19) 0.099(3) -0.0028(13) 0.0338(18) 0.0030(17)
C9 0.0464(17) 0.060(2) 0.125(3) 0.0004(14) 0.0383(19) 0.0051(19)
C10 0.0431(16) 0.0513(17) 0.104(3) -0.0018(13) 0.0312(18) 0.0016(17)
C11 0.080(3) 0.074(2) 0.102(3) 0.0155(19) 0.038(2) -0.007(2)
C12 0.083(3) 0.083(3) 0.106(3) 0.024(2) 0.022(2) 0.003(2)
C13 0.060(2) 0.060(2) 0.132(4) 0.0069(15) 0.044(2) 0.005(2)
C14 0.078(3) 0.066(2) 0.112(3) -0.0015(18) 0.052(3) -0.010(2)
C15 0.059(2) 0.069(2) 0.095(3) 0.0006(16) 0.0286(19) 0.003(2)

loop_
_atom_type_symbol
_atom_type_description
_atom_type_scat_dispersion_real
_atom_type_scat_dispersion_imag
_atom_type_scat_source
C C 0.0033 0.0016 'International Tables Vol C Tables 4.2.6.8 and 6.1.1.4'
H H 0.0000 0.0000 'International Tables Vol C Tables 4.2.6.8 and 6.1.1.4'
O O 0.0106 0.0060 'International Tables Vol C Tables 4.2.6.8 and 6.1.1.4'

loop_
_geom_angle_atom_site_label_1
_geom_angle_atom_site_label_2
_geom_angle_atom_site_label_3
_geom_angle
C1 O1 H1 109.5
O1 C1 C2 115.4(3)
O1 C1 C6 121.7(3)
C2 C1 C6 123.0(3)
C3 C2 C1 118.2(3)
C3 C2 H2 120.9
C1 C2 H2 120.9
C2 C3 C4 120.3(3)
C2 C3 H3 119.9
C4 C3 H3 119.9
C5 C4 C3 121.3(3)
C5 C4 C7 118.2(3)
C3 C4 C7 120.5(3)
C6 C5 C4 120.2(3)
C6 C5 H5 119.9
C4 C5 H5 119.9
C5 C6 C1 117.1(3)
C5 C6 C8 120.0(3)
C1 C6 C8 122.9(3)
C4 C7 H7A 109.5
C4 C7 H7B 109.5
H7A C7 H7B 109.5
C4 C7 H7C 109.5
H7A C7 H7C 109.5
H7B C7 H7C 109.5
O2 C8 C6 118.6(3)
O2 C8 C9 119.3(3)
C6 C8 C9 122.1(3)
C10 C9 C8 118.4(3)
C10 C9 H9A 107.7
C8 C9 H9A 107.7
C10 C9 H9B 107.7
C8 C9 H9B 107.7
H9A C9 H9B 107.1
C11 C10 C15 122.9(3)
C11 C10 C9 117.0(3)
C15 C10 C9 120.1(3)
C12 C11 C10 118.4(4)
C12 C11 H11 120.8
C10 C11 H11 120.8
C11 C12 C13 117.9(4)
C11 C12 H12 121.0
C13 C12 H12 121.0
C14 C13 C12 124.7(3)
C14 C13 H13 117.6
C12 C13 H13 117.6
C15 C14 C13 117.0(4)
C15 C14 H14 121.5
C13 C14 H14 121.5
C14 C15 C10 119.1(4)
C14 C15 H15 120.5
C10 C15 H15 120.5

loop_
_geom_bond_atom_site_label_1
_geom_bond_atom_site_label_2
_geom_bond_distance
O1 C1 1.263(4)
O1 H1 0.8200
O2 C8 1.144(4)
C1 C2 1.347(5)
C1 C6 1.386(4)
C2 C3 1.274(5)
C2 H2 0.9300
C3 C4 1.371(5)
C3 H3 0.9300
C4 C5 1.338(4)
C4 C7 1.417(5)
C5 C6 1.297(4)
C5 H5 0.9300
C6 C8 1.443(4)
C7 H7A 0.9600
C7 H7B 0.9600
C7 H7C 0.9600
C8 C9 1.491(4)
C9 C10 1.466(4)
C9 H9A 0.9700
C9 H9B 0.9700
C10 C11 1.429(5)
C10 C15 1.431(5)
C11 C12 1.342(5)
C11 H11 0.9300
C12 C13 1.425(6)
C12 H12 0.9300
C13 C14 1.420(6)
C13 H13 0.9300
C14 C15 1.346(5)
C14 H14 0.9300
C15 H15 0.9300

loop_
_geom_hbond_atom_site_label_D
_geom_hbond_atom_site_label_H
_geom_hbond_atom_site_label_A
_geom_hbond_site_symmetry_A
_geom_hbond_distance_DH
_geom_hbond_distance_HA
_geom_hbond_distance_DA
_geom_hbond_angle_DHA
_geom_hbond_publ_flag
O1 H1 O2 . 0.82 1.851 2.559(3) 143.79 yes
O1 H1 C7 1_455 0.82 2.670 3.093(4) 113.9 yes

loop_
_geom_torsion_atom_site_label_1
_geom_torsion_atom_site_label_2
_geom_torsion_atom_site_label_3
_geom_torsion_atom_site_label_4
_geom_torsion
O1 C1 C2 C3 -178.7(4)
C6 C1 C2 C3 1.1(7)
C1 C2 C3 C4 -0.2(7)
C2 C3 C4 C5 -0.8(7)
C2 C3 C4 C7 178.9(4)
C3 C4 C5 C6 0.8(6)
C7 C4 C5 C6 -178.9(4)
C4 C5 C6 C1 0.1(6)
C4 C5 C6 C8 -179.3(4)
O1 C1 C6 C5 178.7(4)
C2 C1 C6 C5 -1.1(6)
O1 C1 C6 C8 -1.9(6)
C2 C1 C6 C8 178.3(4)
C5 C6 C8 O2 -179.5(4)
C1 C6 C8 O2 1.1(6)
C5 C6 C8 C9 0.1(6)
C1 C6 C8 C9 -179.2(3)
O2 C8 C9 C10 -11.1(6)
C6 C8 C9 C10 169.2(3)
C8 C9 C10 C11 -83.9(4)
C8 C9 C10 C15 97.4(4)
C15 C10 C11 C12 -0.2(6)
C9 C10 C11 C12 -178.9(4)
C10 C11 C12 C13 0.0(6)
C11 C12 C13 C14 0.3(7)
C12 C13 C14 C15 -0.3(6)
C13 C14 C15 C10 0.1(5)
C11 C10 C15 C14 0.2(5)
C9 C10 C15 C14 178.8(3)

loop_
_cod_related_entry_id
_cod_related_entry_database
_cod_related_entry_code
1 ChemSpider 508991
